data_4074335
loop_
_publ_author_name
'Brym, Markus'
'Francis, Matthew D.'
'Jin, Guoxia'
'Jones, Cameron'
'Mills, David P.'
'Stasch, Andreas'

_publ_section_title
;
 Facile Transformations of a 1,3,5-Triphosphacyclohexadienyl Anion within
 the Coordination Sphere of Group 13 and 14 Elements:&#x00A0; Synthesis of
 1,3-Diphosphacyclopentadienyl Complexes and Phosphaorganometallic Cage
 Compounds
;
_journal_issue 20
_journal_name_full Organometallics
_journal_page_first 4799
_journal_paper_doi 10.1021/om0605581
_journal_volume 25
_journal_year 2006
_chemical_formula_sum 'C32 H48 Cl N3 Sn'
_chemical_formula_weight 628.87
_chemical_name_systematic
; 
 ? 
;
_space_group_IT_number 14
_symmetry_cell_setting monoclinic
_symmetry_space_group_name_Hall '-P 2yn'
_symmetry_space_group_name_H-M 'P 1 21/n 1'
_atom_sites_solution_hydrogens geom
_atom_sites_solution_primary direct
_atom_sites_solution_secondary difmap
_audit_creation_method SHELXL-97
_cell_angle_alpha 90.00
_cell_angle_beta 98.03(3)
_cell_angle_gamma 90.00
_cell_formula_units_Z 4
_cell_length_a 9.2399(18)
_cell_length_b 19.446(4)
_cell_length_c 17.459(4)
_cell_measurement_temperature 150(2)
_cell_volume 3106.3(12)
_computing_structure_refinement 'SHELXL-97 (Sheldrick, 1997)'
_computing_structure_solution 'SHELXS-97 (Sheldrick, 1990)'
_diffrn_ambient_temperature 150(2)
_diffrn_measured_fraction_theta_full 0.978
_diffrn_measured_fraction_theta_max 0.978
_diffrn_measurement_device_type 'Nonius Kappa CCD'
_diffrn_radiation_monochromator graphite
_diffrn_radiation_source 'fine-focus sealed tube'
_diffrn_radiation_type MoK\a
_diffrn_radiation_wavelength 0.71073
_diffrn_reflns_av_R_equivalents 0.0273
_diffrn_reflns_av_sigmaI/netI 0.0495
_diffrn_reflns_limit_h_max 11
_diffrn_reflns_limit_h_min -11
_diffrn_reflns_limit_k_max 23
_diffrn_reflns_limit_k_min -19
_diffrn_reflns_limit_l_max 21
_diffrn_reflns_limit_l_min -21
_diffrn_reflns_number 9133
_diffrn_reflns_theta_full 26.00
_diffrn_reflns_theta_max 26.00
_diffrn_reflns_theta_min 3.06
_exptl_absorpt_coefficient_mu 0.933
_exptl_absorpt_correction_T_max 0.873
_exptl_absorpt_correction_T_min 0.726
_exptl_absorpt_correction_type multi-scan
_exptl_absorpt_process_details 'Sortav (Blessing, 1995)'
_exptl_crystal_colour colorless
_exptl_crystal_density_diffrn 1.345
_exptl_crystal_density_method 'not measured'
_exptl_crystal_description block
_exptl_crystal_F_000 1312
_exptl_crystal_size_max 0.30
_exptl_crystal_size_mid 0.30
_exptl_crystal_size_min 0.15
_refine_diff_density_max 1.174
_refine_diff_density_min -0.654
_refine_diff_density_rms 0.071
_refine_ls_extinction_method none
_refine_ls_goodness_of_fit_ref 1.052
_refine_ls_hydrogen_treatment constr
_refine_ls_matrix_type full
_refine_ls_number_parameters 344
_refine_ls_number_reflns 5975
_refine_ls_number_restraints 0
_refine_ls_restrained_S_all 1.052
_refine_ls_R_factor_all 0.0425
_refine_ls_R_factor_gt 0.0357
_refine_ls_shift/su_max 0.002
_refine_ls_shift/su_mean 0.000
_refine_ls_structure_factor_coef Fsqd
_refine_ls_weighting_details 'calc w=1/[\s^2^(Fo^2^)+(0.0237P)^2^+3.6517P] where P=(Fo^2^+2Fc^2^)/3'
_refine_ls_weighting_scheme calc
_refine_ls_wR_factor_gt 0.0844
_refine_ls_wR_factor_ref 0.0879
_reflns_number_gt 5248
_reflns_number_total 5975
_reflns_threshold_expression >2sigma(I)
_cod_data_source_file om0605581si20060628_061253.cif
_cod_data_source_block guanSnCl2
_cod_original_cell_volume 3106.2(11)
_cod_original_sg_symbol_H-M P2(1)/n
_cod_database_code 4074335

loop_
_symmetry_equiv_pos_as_xyz
'x, y, z'
'-x+1/2, y+1/2, -z+1/2'
'-x, -y, -z'
'x-1/2, -y-1/2, z-1/2'

loop_
_atom_site_label
_atom_site_type_symbol
_atom_site_fract_x
_atom_site_fract_y
_atom_site_fract_z
_atom_site_U_iso_or_equiv
_atom_site_adp_type
_atom_site_occupancy
_atom_site_symmetry_multiplicity
_atom_site_calc_flag
_atom_site_refinement_flags
Sn1 Sn 0.64505(2) 0.094246(10) 0.690756(11) 0.02855(8) Uani 1 1 d .
Cl1 Cl 0.63002(9) 0.14353(4) 0.56140(4) 0.0420(2) Uani 1 1 d .
N1 N 0.6062(2) 0.19037(11) 0.75292(12) 0.0224(5) Uani 1 1 d .
C1 C 0.4602(3) 0.18134(14) 0.74587(14) 0.0202(5) Uani 1 1 d .
N2 N 0.4222(2) 0.12247(11) 0.70614(12) 0.0218(5) Uani 1 1 d .
C2 C 0.6921(3) 0.24740(14) 0.78508(14) 0.0220(5) Uani 1 1 d .
N3 N 0.3590(2) 0.22356(11) 0.77149(12) 0.0214(5) Uani 1 1 d .
C3 C 0.7659(3) 0.24015(15) 0.86083(15) 0.0262(6) Uani 1 1 d .
C4 C 0.8544(3) 0.29420(16) 0.89255(16) 0.0313(7) Uani 1 1 d .
H4 H 0.9051 0.2899 0.9436 0.038 Uiso 1 1 calc R
C5 C 0.8696(3) 0.35326(17) 0.85150(17) 0.0335(7) Uani 1 1 d .
H5 H 0.9274 0.3901 0.8746 0.040 Uiso 1 1 calc R
C6 C 0.8001(3) 0.35898(16) 0.77611(17) 0.0291(6) Uani 1 1 d .
H6 H 0.8136 0.3995 0.7476 0.035 Uiso 1 1 calc R
C7 C 0.7111(3) 0.30678(14) 0.74108(15) 0.0237(6) Uani 1 1 d .
C8 C 0.7537(3) 0.17505(17) 0.90736(16) 0.0322(7) Uani 1 1 d .
H8 H 0.6670 0.1489 0.8818 0.039 Uiso 1 1 calc R
C9 C 0.8886(4) 0.12937(19) 0.9058(2) 0.0454(8) Uani 1 1 d .
H9A H 0.8981 0.1177 0.8521 0.068 Uiso 1 1 calc R
H9B H 0.8777 0.0871 0.9350 0.068 Uiso 1 1 calc R
H9C H 0.9761 0.1541 0.9292 0.068 Uiso 1 1 calc R
C10 C 0.7302(4) 0.1882(2) 0.99084(18) 0.0510(9) Uani 1 1 d .
H10A H 0.8153 0.2123 1.0181 0.077 Uiso 1 1 calc R
H10B H 0.7176 0.1442 1.0165 0.077 Uiso 1 1 calc R
H10C H 0.6426 0.2165 0.9915 0.077 Uiso 1 1 calc R
C11 C 0.6468(3) 0.31361(15) 0.65625(15) 0.0255(6) Uani 1 1 d .
H11 H 0.5737 0.2760 0.6433 0.031 Uiso 1 1 calc R
C12 C 0.5701(3) 0.38293(16) 0.63756(17) 0.0331(7) Uani 1 1 d .
H12A H 0.4914 0.3885 0.6693 0.050 Uiso 1 1 calc R
H12B H 0.5289 0.3841 0.5827 0.050 Uiso 1 1 calc R
H12C H 0.6410 0.4203 0.6487 0.050 Uiso 1 1 calc R
C13 C 0.7677(3) 0.30555(18) 0.60484(17) 0.0362(7) Uani 1 1 d .
H13A H 0.8394 0.3426 0.6162 0.054 Uiso 1 1 calc R
H13B H 0.7246 0.3079 0.5503 0.054 Uiso 1 1 calc R
H13C H 0.8161 0.2610 0.6152 0.054 Uiso 1 1 calc R
C14 C 0.2938(3) 0.08384(13) 0.71404(15) 0.0222(5) Uani 1 1 d .
C15 C 0.2698(3) 0.05630(14) 0.78629(15) 0.0239(6) Uani 1 1 d .
C16 C 0.1396(3) 0.02158(14) 0.79063(16) 0.0287(6) Uani 1 1 d .
H16 H 0.1210 0.0040 0.8391 0.034 Uiso 1 1 calc R
C17 C 0.0368(3) 0.01212(15) 0.72610(17) 0.0312(6) Uani 1 1 d .
H17 H -0.0529 -0.0104 0.7306 0.037 Uiso 1 1 calc R
C18 C 0.0650(3) 0.03569(15) 0.65476(17) 0.0293(6) Uani 1 1 d .
H18 H -0.0044 0.0274 0.6102 0.035 Uiso 1 1 calc R
C19 C 0.1934(3) 0.07138(14) 0.64708(15) 0.0253(6) Uani 1 1 d .
C20 C 0.3861(3) 0.06033(15) 0.85720(15) 0.0285(6) Uani 1 1 d .
H20 H 0.4374 0.1055 0.8556 0.034 Uiso 1 1 calc R
C21 C 0.3254(4) 0.05595(18) 0.93412(16) 0.0395(8) Uani 1 1 d .
H21A H 0.2430 0.0878 0.9334 0.059 Uiso 1 1 calc R
H21B H 0.4022 0.0683 0.9764 0.059 Uiso 1 1 calc R
H21C H 0.2922 0.0089 0.9418 0.059 Uiso 1 1 calc R
C22 C 0.5001(3) 0.00302(17) 0.85425(18) 0.0384(7) Uani 1 1 d .
H22A H 0.4546 -0.0418 0.8606 0.058 Uiso 1 1 calc R
H22B H 0.5813 0.0099 0.8960 0.058 Uiso 1 1 calc R
H22C H 0.5369 0.0045 0.8043 0.058 Uiso 1 1 calc R
C23 C 0.2246(3) 0.09352(15) 0.56790(16) 0.0302(6) Uani 1 1 d .
H23 H 0.3008 0.1304 0.5752 0.036 Uiso 1 1 calc R
C24 C 0.2877(5) 0.03253(19) 0.5280(2) 0.0526(10) Uani 1 1 d .
H24A H 0.3782 0.0171 0.5593 0.079 Uiso 1 1 calc R
H24B H 0.3087 0.0467 0.4768 0.079 Uiso 1 1 calc R
H24C H 0.2167 -0.0052 0.5223 0.079 Uiso 1 1 calc R
C25 C 0.0908(4) 0.1227(2) 0.5177(2) 0.0498(9) Uani 1 1 d .
H25A H 0.0179 0.0863 0.5056 0.075 Uiso 1 1 calc R
H25B H 0.1193 0.1408 0.4696 0.075 Uiso 1 1 calc R
H25C H 0.0491 0.1599 0.5456 0.075 Uiso 1 1 calc R
C26 C 0.3936(3) 0.26804(14) 0.84059(15) 0.0241(6) Uani 1 1 d .
H26 H 0.4994 0.2612 0.8606 0.029 Uiso 1 1 calc R
C27 C 0.3732(3) 0.34400(15) 0.81960(16) 0.0269(6) Uani 1 1 d .
H27A H 0.3817 0.3716 0.8676 0.032 Uiso 1 1 calc R
H27B H 0.4518 0.3587 0.7900 0.032 Uiso 1 1 calc R
C28 C 0.2252(3) 0.35789(16) 0.77159(18) 0.0315(6) Uani 1 1 d .
H28A H 0.2186 0.4069 0.7561 0.038 Uiso 1 1 calc R
H28B H 0.1462 0.3482 0.8029 0.038 Uiso 1 1 calc R
C29 C 0.2061(3) 0.31254(15) 0.69960(16) 0.0297(6) Uani 1 1 d .
H29A H 0.2817 0.3246 0.6669 0.036 Uiso 1 1 calc R
H29B H 0.1093 0.3217 0.6693 0.036 Uiso 1 1 calc R
C30 C 0.2181(3) 0.23567(15) 0.71970(16) 0.0262(6) Uani 1 1 d .
H30 H 0.2247 0.2105 0.6704 0.031 Uiso 1 1 calc R
C31 C 0.3067(3) 0.24744(17) 0.90556(16) 0.0336(7) Uani 1 1 d .
H31A H 0.2033 0.2588 0.8904 0.050 Uiso 1 1 calc R
H31B H 0.3444 0.2724 0.9529 0.050 Uiso 1 1 calc R
H31C H 0.3167 0.1979 0.9149 0.050 Uiso 1 1 calc R
C32 C 0.0808(3) 0.20945(15) 0.75043(18) 0.0311(6) Uani 1 1 d .
H32A H 0.1025 0.1656 0.7773 0.047 Uiso 1 1 calc R
H32B H 0.0024 0.2027 0.7071 0.047 Uiso 1 1 calc R
H32C H 0.0498 0.2432 0.7865 0.047 Uiso 1 1 calc R

loop_
_atom_site_aniso_label
_atom_site_aniso_U_11
_atom_site_aniso_U_22
_atom_site_aniso_U_33
_atom_site_aniso_U_23
_atom_site_aniso_U_13
_atom_site_aniso_U_12
Sn1 0.02384(12) 0.03018(14) 0.03227(13) -0.00306(8) 0.00612(8) 0.00532(8)
Cl1 0.0495(5) 0.0498(5) 0.0299(4) -0.0055(3) 0.0168(3) -0.0026(4)
N1 0.0177(10) 0.0274(12) 0.0222(11) -0.0012(9) 0.0027(9) 0.0013(9)
C1 0.0184(12) 0.0269(14) 0.0149(11) 0.0036(10) 0.0012(9) 0.0007(11)
N2 0.0196(10) 0.0242(12) 0.0220(11) -0.0029(9) 0.0046(9) -0.0003(9)
C2 0.0144(11) 0.0301(15) 0.0227(13) -0.0041(11) 0.0067(10) 0.0010(11)
N3 0.0177(10) 0.0265(12) 0.0208(10) -0.0020(9) 0.0052(8) 0.0026(9)
C3 0.0185(12) 0.0380(17) 0.0231(13) -0.0025(12) 0.0071(10) 0.0013(12)
C4 0.0222(13) 0.0488(19) 0.0227(13) -0.0081(13) 0.0027(11) -0.0007(13)
C5 0.0243(14) 0.0430(18) 0.0345(16) -0.0170(14) 0.0089(12) -0.0062(13)
C6 0.0231(13) 0.0318(16) 0.0336(15) -0.0061(13) 0.0088(12) -0.0036(12)
C7 0.0174(12) 0.0312(15) 0.0236(13) -0.0032(11) 0.0067(10) 0.0003(11)
C8 0.0271(14) 0.0468(19) 0.0219(13) 0.0040(13) 0.0010(11) 0.0004(13)
C9 0.0464(19) 0.048(2) 0.0439(19) 0.0109(16) 0.0140(15) 0.0133(17)
C10 0.060(2) 0.066(3) 0.0297(16) 0.0101(16) 0.0149(16) 0.0165(19)
C11 0.0241(13) 0.0296(15) 0.0237(13) -0.0009(11) 0.0067(11) -0.0014(11)
C12 0.0343(16) 0.0348(17) 0.0309(15) 0.0032(13) 0.0066(12) 0.0042(13)
C13 0.0362(16) 0.0474(19) 0.0274(15) -0.0008(14) 0.0124(13) 0.0033(14)
C14 0.0229(13) 0.0194(13) 0.0249(13) -0.0009(11) 0.0059(11) 0.0003(10)
C15 0.0268(14) 0.0211(14) 0.0240(13) 0.0008(11) 0.0044(11) 0.0044(11)
C16 0.0295(14) 0.0256(15) 0.0322(15) 0.0063(12) 0.0088(12) 0.0022(12)
C17 0.0231(14) 0.0264(15) 0.0444(17) 0.0053(13) 0.0058(12) -0.0005(12)
C18 0.0256(14) 0.0269(15) 0.0344(15) 0.0001(12) 0.0009(12) -0.0027(12)
C19 0.0267(14) 0.0226(14) 0.0262(13) -0.0007(11) 0.0025(11) -0.0001(11)
C20 0.0328(15) 0.0292(15) 0.0231(13) 0.0034(12) 0.0022(12) -0.0010(12)
C21 0.0497(19) 0.044(2) 0.0255(15) 0.0046(14) 0.0085(14) -0.0037(16)
C22 0.0384(17) 0.0386(18) 0.0361(16) 0.0073(14) -0.0021(13) 0.0101(14)
C23 0.0321(15) 0.0350(17) 0.0224(13) 0.0014(12) 0.0002(12) -0.0073(12)
C24 0.073(3) 0.048(2) 0.0421(19) -0.0106(17) 0.0273(18) -0.0097(19)
C25 0.0373(18) 0.070(3) 0.0379(18) 0.0224(18) -0.0079(14) -0.0114(18)
C26 0.0221(13) 0.0297(15) 0.0213(13) -0.0024(11) 0.0058(10) 0.0012(11)
C27 0.0261(14) 0.0280(15) 0.0274(14) -0.0025(12) 0.0067(11) -0.0015(12)
C28 0.0217(13) 0.0288(16) 0.0444(17) 0.0024(13) 0.0062(12) 0.0009(12)
C29 0.0229(14) 0.0327(16) 0.0325(15) 0.0073(13) 0.0006(11) 0.0008(12)
C30 0.0214(13) 0.0304(16) 0.0264(14) 0.0008(12) 0.0022(11) 0.0016(11)
C31 0.0380(16) 0.0381(17) 0.0275(15) 0.0010(13) 0.0141(13) 0.0007(14)
C32 0.0206(13) 0.0299(16) 0.0432(16) 0.0009(13) 0.0059(12) 0.0014(12)

loop_
_atom_type_symbol
_atom_type_description
_atom_type_scat_dispersion_real
_atom_type_scat_dispersion_imag
_atom_type_scat_source
C C 0.0033 0.0016 'International Tables Vol C Tables 4.2.6.8 and 6.1.1.4'
H H 0.0000 0.0000 'International Tables Vol C Tables 4.2.6.8 and 6.1.1.4'
N N 0.0061 0.0033 'International Tables Vol C Tables 4.2.6.8 and 6.1.1.4'
Cl Cl 0.1484 0.1585 'International Tables Vol C Tables 4.2.6.8 and 6.1.1.4'
Sn Sn -0.6537 1.4246 'International Tables Vol C Tables 4.2.6.8 and 6.1.1.4'

loop_
_geom_angle_atom_site_label_1
_geom_angle_atom_site_label_2
_geom_angle_atom_site_label_3
_geom_angle
N2 Sn1 N1 60.50(8)
N2 Sn1 Cl1 94.73(7)
N1 Sn1 Cl1 97.46(6)
C1 N1 C2 129.0(2)
C1 N1 Sn1 94.24(16)
C2 N1 Sn1 136.60(16)
N1 C1 N2 109.9(2)
N1 C1 N3 127.9(2)
N2 C1 N3 122.3(2)
C1 N2 C14 123.6(2)
C1 N2 Sn1 95.38(15)
C14 N2 Sn1 133.67(17)
C3 C2 C7 120.8(2)
C3 C2 N1 117.4(2)
C7 C2 N1 121.6(2)
C1 N3 C26 122.5(2)
C1 N3 C30 118.3(2)
C26 N3 C30 118.1(2)
C4 C3 C2 118.5(3)
C4 C3 C8 119.9(2)
C2 C3 C8 121.6(2)
C5 C4 C3 121.3(3)
C4 C5 C6 119.7(3)
C5 C6 C7 121.7(3)
C6 C7 C2 117.9(2)
C6 C7 C11 119.3(2)
C2 C7 C11 122.7(2)
C3 C8 C10 113.8(3)
C3 C8 C9 110.7(2)
C10 C8 C9 109.8(3)
C7 C11 C13 110.1(2)
C7 C11 C12 112.9(2)
C13 C11 C12 108.5(2)
C19 C14 C15 120.5(2)
C19 C14 N2 118.1(2)
C15 C14 N2 121.4(2)
C16 C15 C14 118.5(2)
C16 C15 C20 119.9(2)
C14 C15 C20 121.6(2)
C17 C16 C15 121.5(3)
C16 C17 C18 119.7(3)
C17 C18 C19 121.3(3)
C18 C19 C14 118.4(3)
C18 C19 C23 120.1(2)
C14 C19 C23 121.5(2)
C15 C20 C21 114.0(2)
C15 C20 C22 110.1(2)
C21 C20 C22 109.0(2)
C19 C23 C25 112.9(3)
C19 C23 C24 109.2(2)
C25 C23 C24 110.9(3)
N3 C26 C27 111.3(2)
N3 C26 C31 112.0(2)
C27 C26 C31 111.7(2)
C28 C27 C26 112.0(2)
C27 C28 C29 110.0(2)
C28 C29 C30 112.2(2)
N3 C30 C32 115.4(2)
N3 C30 C29 108.7(2)
C32 C30 C29 111.5(2)

loop_
_geom_bond_atom_site_label_1
_geom_bond_atom_site_label_2
_geom_bond_distance
Sn1 N2 2.184(2)
Sn1 N1 2.216(2)
Sn1 Cl1 2.4393(9)
N1 C1 1.349(3)
N1 C2 1.432(3)
C1 N2 1.359(3)
C1 N3 1.366(3)
N2 C14 1.427(3)
C2 C3 1.408(4)
C2 C7 1.411(4)
N3 C26 1.483(3)
N3 C30 1.496(3)
C3 C4 1.398(4)
C3 C8 1.517(4)
C4 C5 1.371(4)
C5 C6 1.386(4)
C6 C7 1.393(4)
C7 C11 1.522(4)
C8 C10 1.525(4)
C8 C9 1.534(4)
C11 C13 1.535(4)
C11 C12 1.537(4)
C14 C19 1.408(4)
C14 C15 1.416(4)
C15 C16 1.391(4)
C15 C20 1.524(4)
C16 C17 1.381(4)
C17 C18 1.386(4)
C18 C19 1.397(4)
C19 C23 1.513(4)
C20 C21 1.528(4)
C20 C22 1.539(4)
C23 C25 1.522(4)
C23 C24 1.532(5)
C26 C27 1.527(4)
C26 C31 1.532(4)
C27 C28 1.525(4)
C28 C29 1.525(4)
C29 C30 1.536(4)
C30 C32 1.532(4)
